data_4510719
loop_
_publ_author_name
'Mah\'e, Nathalie'
'Nicola\"i, B\'eatrice'
'Barrio, Maria'
'Perrin, Marc-Antoine'
'Do, Bernard'
'Tamarit, Josep-Lluis'
'C\'eolin, Ren\'e'
'Rietveld, Ivo B.'

_publ_section_title
;
 Solid-State Properties and Dehydration Behavior of the Active
 Pharmaceutical Ingredient Potassium Guaiacol-4-sulfonate
;
_journal_issue 7
_journal_name_full 'Crystal Growth &amp; Design'
_journal_page_first 3028
_journal_paper_doi 10.1021/cg400427v
_journal_volume 13
_journal_year 2013
_chemical_formula_moiety C7O5H7S1K1,0.5H2O
_chemical_formula_sum 'C7 H8 K O5.5 S'
_chemical_formula_weight 251.30
_chemical_name_common
;
 potassium guaiacolsulfonate hemihydrate
;
_chemical_name_systematic
;
 potassium 4-hydroxy-3-methoxybenzenesulfonate hemihydrate
;
_space_group_IT_number 15
_symmetry_cell_setting monoclinic
_symmetry_space_group_name_Hall '-C 2yc'
_symmetry_space_group_name_H-M 'C 1 2/c 1'
_atom_sites_solution_hydrogens geom
_atom_sites_solution_primary direct
_atom_sites_solution_secondary difmap
_audit_creation_method SHELXL-97
_cell_angle_alpha 90.00
_cell_angle_beta 97.1560(10)
_cell_angle_gamma 90.00
_cell_formula_units_Z 8
_cell_length_a 19.4360(16)
_cell_length_b 6.3452(5)
_cell_length_c 16.2640(14)
_cell_measurement_temperature 298(2)
_cell_volume 1990.1(3)
_computing_structure_refinement 'SHELXL-97 (Sheldrick, 1997)'
_computing_structure_solution 'SHELXS-97 (Sheldrick, 1990)'
_diffrn_ambient_temperature 298(2)
_diffrn_measured_fraction_theta_full 0.999
_diffrn_measured_fraction_theta_max 0.999
_diffrn_measurement_device_type 'Smart-Apex CCD Bruker AXS'
_diffrn_measurement_method '\f and \w'
_diffrn_radiation_monochromator graphite
_diffrn_radiation_source 'fine-focus sealed tube'
_diffrn_radiation_type MoK\a
_diffrn_radiation_wavelength 0.71073
_diffrn_reflns_av_R_equivalents 0.0651
_diffrn_reflns_av_sigmaI/netI 0.0370
_diffrn_reflns_limit_h_max 21
_diffrn_reflns_limit_h_min -21
_diffrn_reflns_limit_k_max 7
_diffrn_reflns_limit_k_min -7
_diffrn_reflns_limit_l_max 18
_diffrn_reflns_limit_l_min -18
_diffrn_reflns_number 5862
_diffrn_reflns_theta_full 23.24
_diffrn_reflns_theta_max 23.24
_diffrn_reflns_theta_min 2.11
_diffrn_standards_interval_time 30
_exptl_absorpt_coefficient_mu 0.742
_exptl_absorpt_correction_T_max 0.9295
_exptl_absorpt_correction_T_min 0.6644
_exptl_absorpt_correction_type multi-scan
_exptl_absorpt_process_details '(SADABS; Sheldrick, 1996)'
_exptl_crystal_colour colourless
_exptl_crystal_density_diffrn 1.677
_exptl_crystal_density_method 'not measured'
_exptl_crystal_description prism
_exptl_crystal_F_000 1032
_exptl_crystal_size_max 0.60
_exptl_crystal_size_mid 0.40
_exptl_crystal_size_min 0.10
_refine_diff_density_max 0.275
_refine_diff_density_min -0.281
_refine_diff_density_rms 0.048
_refine_ls_extinction_method none
_refine_ls_goodness_of_fit_ref 1.076
_refine_ls_hydrogen_treatment mixed
_refine_ls_matrix_type full
_refine_ls_number_parameters 164
_refine_ls_number_reflns 1427
_refine_ls_number_restraints 9
_refine_ls_restrained_S_all 1.075
_refine_ls_R_factor_all 0.0270
_refine_ls_R_factor_gt 0.0262
_refine_ls_shift/su_max 0.001
_refine_ls_shift/su_mean 0.000
_refine_ls_structure_factor_coef Fsqd
_refine_ls_weighting_details 'calc w=1/[\s^2^(Fo^2^)+(0.0263P)^2^+1.7677P] where P=(Fo^2^+2Fc^2^)/3'
_refine_ls_weighting_scheme calc
_refine_ls_wR_factor_gt 0.0691
_refine_ls_wR_factor_ref 0.0698
_reflns_number_gt 1370
_reflns_number_total 1427
_reflns_threshold_expression >2sigma(I)
_cod_data_source_file cg400427v_si_003.cif
_cod_data_source_block guaiacolsulfonatepotassium
_cod_depositor_comments
;
The following automatic conversions were performed:

'_symmetry_cell_setting' value 'Monoclinic' changed to 'monoclinic'
according to
/usr/data/users/saulius/automatic-downloads/retrospective/ACS/lib/dictionaries/cif_core.dic
dictionary named 'cif_core.dic' version 2.4.2 from 2011-04-26.

Automatic conversion script
Id: cif_fix_values 2281 2013-09-26 08:29:07Z andrius 

2022-02-23
Z value and formula fixed to values more according to usual
chemical conventions.                 miguel
;
_cod_original_formula_sum 'C14 H16 K2 O11 S2'
_cod_original_formula_weight 502.61
_cod_original_formula_units_Z 4
_cod_original_sg_symbol_H-M 'C 2/c'
_cod_database_code 4510719

loop_
_symmetry_equiv_pos_as_xyz
'x, y, z'
'-x, y, -z+1/2'
'x+1/2, y+1/2, z'
'-x+1/2, y+1/2, -z+1/2'
'-x, -y, -z'
'x, -y, z-1/2'
'-x+1/2, -y+1/2, -z'
'x+1/2, -y+1/2, z-1/2'

loop_
_atom_site_label
_atom_site_type_symbol
_atom_site_fract_x
_atom_site_fract_y
_atom_site_fract_z
_atom_site_U_iso_or_equiv
_atom_site_adp_type
_atom_site_occupancy
_atom_site_symmetry_multiplicity
_atom_site_calc_flag
_atom_site_refinement_flags
S S 0.40868(2) 0.18619(8) 0.90284(3) 0.03167(17) Uani 1 1 d .
K K 0.51124(2) -0.26484(7) 0.89768(3) 0.03798(17) Uani 1 1 d .
O5 O 0.41315(7) 0.0222(2) 0.96459(10) 0.0485(4) Uani 1 1 d .
O3 O 0.44532(7) 0.3752(2) 0.93134(9) 0.0413(4) Uani 1 1 d .
O4 O 0.43035(7) 0.1131(3) 0.82490(9) 0.0522(4) Uani 1 1 d .
O1 O 0.11360(7) 0.3886(3) 0.81051(10) 0.0490(4) Uani 1 1 d D
O2 O 0.14525(7) 0.0614(2) 0.90282(10) 0.0470(4) Uani 1 1 d .
OW O 0.5000 -0.5211(5) 0.7500 0.0694(7) Uani 1 2 d SD
C1 C 0.32007(10) 0.2556(3) 0.87947(11) 0.0295(4) Uani 1 1 d .
C2 C 0.26905(10) 0.1274(3) 0.90530(11) 0.0303(4) Uani 1 1 d .
C6 C 0.30279(10) 0.4318(3) 0.83174(12) 0.0344(5) Uani 1 1 d .
C5 C 0.23390(10) 0.4790(3) 0.80855(12) 0.0347(5) Uani 1 1 d .
C3 C 0.20013(10) 0.1749(3) 0.88178(12) 0.0323(4) Uani 1 1 d .
C4 C 0.18231(10) 0.3515(3) 0.83221(11) 0.0330(4) Uani 1 1 d .
C7 C 0.15872(12) -0.1312(4) 0.94662(15) 0.0459(6) Uani 1 1 d D
H1 H 0.1070(13) 0.469(4) 0.7715(13) 0.059(8) Uiso 1 1 d D
H2 H 0.2824(10) 0.017(4) 0.9386(14) 0.040(6) Uiso 1 1 d .
H5 H 0.2210(11) 0.599(4) 0.7773(13) 0.038(5) Uiso 1 1 d .
H6 H 0.3375(11) 0.515(3) 0.8151(13) 0.040(6) Uiso 1 1 d .
H71 H 0.1873(11) -0.225(3) 0.9195(14) 0.057(7) Uiso 1 1 d D
H72 H 0.1858(11) -0.107(4) 1.0002(12) 0.071(8) Uiso 1 1 d D
H73 H 0.1144(9) -0.188(4) 0.9507(15) 0.060(7) Uiso 1 1 d D
HW H 0.4616(9) -0.608(5) 0.753(3) 0.17(2) Uiso 1 1 d D

loop_
_atom_site_aniso_label
_atom_site_aniso_U_11
_atom_site_aniso_U_22
_atom_site_aniso_U_33
_atom_site_aniso_U_23
_atom_site_aniso_U_13
_atom_site_aniso_U_12
S 0.0277(3) 0.0320(3) 0.0342(3) -0.00330(19) -0.0002(2) -0.00157(19)
K 0.0335(3) 0.0397(3) 0.0404(3) 0.00229(18) 0.0032(2) -0.00055(18)
O5 0.0352(8) 0.0432(9) 0.0650(10) 0.0187(7) -0.0021(7) 0.0011(7)
O3 0.0383(8) 0.0381(8) 0.0460(8) -0.0040(7) -0.0011(6) -0.0089(6)
O4 0.0364(8) 0.0734(11) 0.0465(9) -0.0237(8) 0.0036(7) 0.0021(8)
O1 0.0316(8) 0.0577(10) 0.0576(10) 0.0297(8) 0.0045(7) 0.0080(7)
O2 0.0323(7) 0.0453(9) 0.0648(10) 0.0264(8) 0.0109(7) 0.0026(7)
OW 0.0798(19) 0.0717(18) 0.0604(16) 0.000 0.0236(15) 0.000
C1 0.0301(10) 0.0299(10) 0.0279(10) -0.0032(8) 0.0006(8) 0.0004(8)
C2 0.0332(10) 0.0279(10) 0.0294(10) 0.0048(8) 0.0025(8) 0.0038(8)
C6 0.0371(11) 0.0302(11) 0.0358(11) 0.0032(8) 0.0038(8) -0.0052(9)
C5 0.0413(11) 0.0302(11) 0.0322(10) 0.0084(8) 0.0027(8) 0.0031(9)
C3 0.0325(10) 0.0324(10) 0.0327(10) 0.0045(8) 0.0071(8) 0.0005(8)
C4 0.0317(10) 0.0368(11) 0.0304(9) 0.0049(8) 0.0035(8) 0.0050(9)
C7 0.0482(13) 0.0339(12) 0.0580(15) 0.0111(11) 0.0166(12) 0.0025(10)

loop_
_atom_type_symbol
_atom_type_description
_atom_type_scat_dispersion_real
_atom_type_scat_dispersion_imag
_atom_type_scat_source
C C 0.0033 0.0016 'International Tables Vol C Tables 4.2.6.8 and 6.1.1.4'
H H 0.0000 0.0000 'International Tables Vol C Tables 4.2.6.8 and 6.1.1.4'
K K 0.2009 0.2494 'International Tables Vol C Tables 4.2.6.8 and 6.1.1.4'
O O 0.0106 0.0060 'International Tables Vol C Tables 4.2.6.8 and 6.1.1.4'
S S 0.1246 0.1234 'International Tables Vol C Tables 4.2.6.8 and 6.1.1.4'

loop_
_geom_angle_atom_site_label_1
_geom_angle_atom_site_label_2
_geom_angle_atom_site_label_3
_geom_angle
_geom_angle_site_symmetry_1
_geom_angle_site_symmetry_3
O5 S O3 113.10(9) . .
O5 S O4 112.12(10) . .
O3 S O4 111.04(9) . .
O5 S C1 107.55(8) . .
O3 S C1 106.85(9) . .
O4 S C1 105.69(9) . .
O5 S K 57.93(7) . 5_657
O3 S K 55.34(6) . 5_657
O4 S K 135.73(6) . 5_657
C1 S K 118.52(6) . 5_657
O5 S K 55.97(6) . .
O3 S K 115.38(6) . .
O4 S K 59.46(7) . .
C1 S K 137.76(6) . .
K S K 87.091(15) 5_657 .
O3 K O1 142.26(5) 1_545 3_545
O3 K O2 97.05(4) 1_545 3_545
O1 K O2 55.31(4) 3_545 3_545
O3 K OW 72.80(5) 1_545 .
O1 K OW 75.87(5) 3_545 .
O2 K OW 77.19(4) 3_545 .
O3 K O3 71.94(5) 1_545 5_657
O1 K O3 115.90(4) 3_545 5_657
O2 K O3 73.66(4) 3_545 5_657
OW K O3 130.32(6) . 5_657
O3 K O5 95.89(4) 1_545 .
O1 K O5 120.90(5) 3_545 .
O2 K O5 150.45(5) 3_545 .
OW K O5 132.17(4) . .
O3 K O5 85.37(4) 5_657 .
O3 K O5 119.31(4) 1_545 5_657
O1 K O5 83.30(5) 3_545 5_657
O2 K O5 79.10(5) 3_545 5_657
OW K O5 154.63(3) . 5_657
O3 K O5 48.59(4) 5_657 5_657
O5 K O5 71.39(5) . 5_657
O3 K O4 120.77(4) 1_545 .
O1 K O4 83.81(4) 3_545 .
O2 K O4 138.96(4) 3_545 .
OW K O4 97.99(5) . .
O3 K O4 130.07(4) 5_657 .
O5 K O4 47.56(4) . .
O5 K O4 93.94(4) 5_657 .
O3 K S 95.81(3) 1_545 5_657
O1 K S 99.34(4) 3_545 5_657
O2 K S 73.88(4) 3_545 5_657
OW K S 147.28(4) . 5_657
O3 K S 24.22(3) 5_657 5_657
O5 K S 78.47(3) . 5_657
O5 K S 24.42(3) 5_657 5_657
O4 K S 113.84(3) . 5_657
O3 K S 113.59(3) 1_545 .
O1 K S 99.98(4) 3_545 .
O2 K S 147.88(4) 3_545 .
OW K S 119.80(4) . .
O3 K S 105.93(3) 5_657 .
O5 K S 23.96(3) . .
O5 K S 77.66(3) 5_657 .
O4 K S 24.56(3) . .
S K S 92.908(15) 5_657 .
O3 K K 37.32(3) 1_545 5_647
O1 K K 138.69(3) 3_545 5_647
O2 K K 83.91(3) 3_545 5_647
OW K K 103.65(5) . 5_647
O3 K K 34.62(3) 5_657 5_647
O5 K K 90.56(3) . 5_647
O5 K K 82.58(3) 5_657 5_647
O4 K K 135.74(3) . 5_647
S K K 58.594(13) 5_657 5_647
S K K 114.469(17) . 5_647
O3 K K 102.55(3) 1_545 2_656
O1 K K 57.59(4) 3_545 2_656
O2 K K 89.90(3) 3_545 2_656
OW K K 34.29(5) . 2_656
O3 K K 161.51(3) 5_657 2_656
O5 K K 112.98(3) . 2_656
O5 K K 137.58(3) 5_657 2_656
O4 K K 68.16(3) . 2_656
S K K 156.899(17) 5_657 2_656
S K K 92.477(12) . 2_656
K K K 137.277(12) 5_647 2_656
S O5 K 100.06(8) . .
S O5 K 97.64(8) . 5_657
K O5 K 108.60(4) . 5_657
S O3 K 149.76(9) . 1_565
S O3 K 100.44(7) . 5_657
K O3 K 108.06(5) 1_565 5_657
S O4 K 95.98(8) . .
C4 O1 K 123.62(11) . 3_455
C4 O1 H1 111.5(18) . .
K O1 H1 124.6(18) 3_455 .
C3 O2 C7 118.54(16) . .
C3 O2 K 122.28(11) . 3_455
C7 O2 K 117.55(12) . 3_455
K OW K 111.42(10) 2_656 .
K OW HW 113(3) 2_656 .
K OW HW 106(3) . .
C6 C1 C2 120.85(18) . .
C6 C1 S 118.98(15) . .
C2 C1 S 120.07(14) . .
C3 C2 C1 119.57(18) . .
C3 C2 H2 122.0(13) . .
C1 C2 H2 118.4(13) . .
C5 C6 C1 119.39(19) . .
C5 C6 H6 121.0(13) . .
C1 C6 H6 119.6(13) . .
C6 C5 C4 120.77(18) . .
C6 C5 H5 120.8(13) . .
C4 C5 H5 118.4(13) . .
O2 C3 C2 125.25(17) . .
O2 C3 C4 114.95(17) . .
C2 C3 C4 119.80(17) . .
O1 C4 C5 123.45(18) . .
O1 C4 C3 116.94(17) . .
C5 C4 C3 119.60(18) . .
O2 C7 H71 112.5(15) . .
O2 C7 H72 111.1(17) . .
H71 C7 H72 103.3(18) . .
O2 C7 H73 104.4(16) . .
H71 C7 H73 112.6(19) . .
H72 C7 H73 113.2(19) . .

loop_
_geom_bond_atom_site_label_1
_geom_bond_atom_site_label_2
_geom_bond_distance
_geom_bond_site_symmetry_2
S O5 1.4414(15) .
S O3 1.4416(15) .
S O4 1.4604(14) .
S C1 1.7725(19) .
S K 3.4552(7) 5_657
S K 3.4946(7) .
K O3 2.7079(14) 1_545
K O1 2.7601(15) 3_545
K O2 2.8198(14) 3_545
K OW 2.8861(17) .
K O3 2.8899(15) 5_657
K O5 2.9415(16) .
K O5 2.9543(17) 5_657
K O4 3.0264(18) .
K S 3.4552(7) 5_657
K K 4.5317(9) 5_647
K K 4.7692(10) 2_656
O5 K 2.9543(17) 5_657
O3 K 2.7079(14) 1_565
O3 K 2.8898(15) 5_657
O1 C4 1.359(2) .
O1 K 2.7601(15) 3_455
O1 H1 0.811(17) .
O2 C3 1.365(2) .
O2 C7 1.423(3) .
O2 K 2.8198(14) 3_455
OW K 2.8861(17) 2_656
OW HW 0.933(18) .
C1 C6 1.378(3) .
C1 C2 1.388(3) .
C2 C3 1.380(3) .
C2 H2 0.91(2) .
C6 C5 1.378(3) .
C6 H6 0.92(2) .
C5 C4 1.380(3) .
C5 H5 0.93(2) .
C3 C4 1.399(3) .
C7 H71 0.958(15) .
C7 H72 0.972(16) .
C7 H73 0.943(15) .
